data_7020535
loop_
_publ_author_name
'Thompson, John R.'
'Archer, Rosanna J.'
'Hawes, Chris S.'
'Ferguson, Alan'
'Wattiaux, Alain'
'Mathoni\`ere, Corine'
'Cl\'erac, Rodolphe'
'Kruger, Paul E.'

_publ_section_title
;
 Thermally and photo-induced spin crossover behaviour in an Fe(ii)
 imidazolylimine complex: [FeL(3)](ClO(4))(2).
;
_journal_issue 41
_journal_name_full 'Dalton transactions (Cambridge, England : 2003)'
_journal_page_first 12720
_journal_page_last 12725
_journal_paper_doi 10.1039/c2dt31776a
_journal_volume 41
_journal_year 2012
_chemical_absolute_configuration unk
_chemical_formula_moiety 'C11 H11 N3 O'
_chemical_formula_sum 'C11 H11 N3 O'
_chemical_formula_weight 201.23
_space_group_crystal_system orthorhombic
_space_group_IT_number 19
_space_group_name_Hall 'P 2ac 2ab'
_space_group_name_H-M_alt 'P 21 21 21'
_symmetry_space_group_name_Hall 'P 2ac 2ab'
_symmetry_space_group_name_H-M 'P 21 21 21'
_atom_sites_solution_hydrogens geom
_atom_sites_solution_primary direct
_atom_sites_solution_secondary difmap
_audit_creation_date 2012-05-10
_audit_creation_method
;
Olex2 1.2
(compiled May 4 2012 14:03:18, GUI svn.r4222)
;
_cell_angle_alpha 90.00
_cell_angle_beta 90.00
_cell_angle_gamma 90.00
_cell_formula_units_Z 4
_cell_length_a 5.0830(2)
_cell_length_b 8.1957(4)
_cell_length_c 24.4759(12)
_cell_measurement_reflns_used 9296
_cell_measurement_temperature 113(2)
_cell_measurement_theta_max 30.49
_cell_measurement_theta_min 2.62
_cell_volume 1019.64(8)
_computing_data_reduction 'SAINT v7.53A (Bruker, 2008)'
_computing_molecular_graphics
;
O. V. Dolomanov, L. J. Bourhis, R. J. Gildea, J. A. K. Howard and H. Puschmann,
OLEX2: a complete structure solution, refinement and analysis program.
J. Appl. Cryst. (2009). 42, 339-341.
;
_computing_publication_material
;
O. V. Dolomanov, L. J. Bourhis, R. J. Gildea, J. A. K. Howard and H. Puschmann,
OLEX2: a complete structure solution, refinement and analysis program.
J. Appl. Cryst. (2009). 42, 339-341.
;
_computing_structure_refinement
;
XLMP, G.M. Sheldrick, Acta Cryst.
(2008). A64, 112-122
;
_computing_structure_solution
;
XS, G.M. Sheldrick, Acta Cryst.
(2008). A64, 112-122
;
_diffrn_ambient_temperature 113.0
_diffrn_measured_fraction_theta_full 0.999
_diffrn_measured_fraction_theta_max 0.999
_diffrn_measurement_device_type 'Bruker APEX-II CCD'
_diffrn_measurement_method '\f and \w scans'
_diffrn_radiation_monochromator graphite
_diffrn_radiation_type MoK\a
_diffrn_radiation_wavelength 0.71073
_diffrn_reflns_av_R_equivalents 0.0457
_diffrn_reflns_av_unetI/netI 0.0196
_diffrn_reflns_limit_h_max 5
_diffrn_reflns_limit_h_min -6
_diffrn_reflns_limit_k_max 9
_diffrn_reflns_limit_k_min -9
_diffrn_reflns_limit_l_max 29
_diffrn_reflns_limit_l_min -29
_diffrn_reflns_number 17679
_diffrn_reflns_theta_full 25.04
_diffrn_reflns_theta_max 25.04
_diffrn_reflns_theta_min 2.62
_diffrn_source 'fine-focus sealed tube'
_diffrn_source_current 30.0
_diffrn_source_power 1.35
_diffrn_source_voltage 45.0
_diffrn_standards_number 0
_exptl_absorpt_coefficient_mu 0.088
_exptl_absorpt_correction_T_max 0.9792
_exptl_absorpt_correction_T_min 0.9409
_exptl_absorpt_correction_type multi-scan
_exptl_absorpt_process_details SADABS
_exptl_crystal_colour colourless
_exptl_crystal_colour_primary colourless
_exptl_crystal_density_diffrn 1.311
_exptl_crystal_density_method 'not measured'
_exptl_crystal_description block
_exptl_crystal_F_000 424
_exptl_crystal_size_max 0.7
_exptl_crystal_size_mid 0.36
_exptl_crystal_size_min 0.24
_refine_diff_density_max 0.243
_refine_diff_density_min -0.227
_refine_diff_density_rms 0.056
_refine_ls_abs_structure_details 'Flack H D (1983), Acta Cryst. A39, 876-881'
_refine_ls_abs_structure_Flack 0(3)
_refine_ls_extinction_method none
_refine_ls_goodness_of_fit_ref 1.148
_refine_ls_hydrogen_treatment constr
_refine_ls_matrix_type full
_refine_ls_number_parameters 137
_refine_ls_number_reflns 1804
_refine_ls_number_restraints 0
_refine_ls_restrained_S_all 1.148
_refine_ls_R_factor_all 0.0497
_refine_ls_R_factor_gt 0.0464
_refine_ls_shift/su_max 0.000
_refine_ls_shift/su_mean 0.000
_refine_ls_structure_factor_coef Fsqd
_refine_ls_weighting_details 'calc w=1/[\s^2^(Fo^2^)+(0.0522P)^2^+0.8566P] where P=(Fo^2^+2Fc^2^)/3'
_refine_ls_weighting_scheme calc
_refine_ls_wR_factor_gt 0.1212
_refine_ls_wR_factor_ref 0.1232
_reflns_number_gt 1680
_reflns_number_total 1804
_reflns_threshold_expression >2sigma(I)
_cod_data_source_file c2dt31776a.txt
_cod_data_source_block L
_cod_database_code 7020535

loop_
_space_group_symop_id
_space_group_symop_operation_xyz
1 'x, y, z'
2 '-x+1/2, -y, z+1/2'
3 'x+1/2, -y+1/2, -z'
4 '-x, y+1/2, -z+1/2'

loop_
_atom_site_label
_atom_site_type_symbol
_atom_site_fract_x
_atom_site_fract_y
_atom_site_fract_z
_atom_site_U_iso_or_equiv
_atom_site_adp_type
_atom_site_occupancy
_atom_site_symmetry_multiplicity
_atom_site_calc_flag
_atom_site_refinement_flags
O1 O 0.4356(4) 0.4368(2) 0.03705(8) 0.0292(5) Uani 1 1 d .
N3 N 0.3607(4) 1.0388(3) 0.14301(9) 0.0219(5) Uani 1 1 d .
N1 N -0.0960(4) 1.3386(3) 0.19151(9) 0.0245(5) Uani 1 1 d .
C10 C 0.5709(5) 0.7792(3) 0.13073(11) 0.0229(6) Uani 1 1 d .
H10 H 0.6867 0.8089 0.1584 0.027 Uiso 1 1 calc R
C4 C 0.1418(5) 1.1110(3) 0.14822(10) 0.0206(6) Uani 1 1 d .
H4 H -0.0090 1.0660 0.1329 0.025 Uiso 1 1 calc R
N2 N 0.3370(4) 1.3434(3) 0.19823(9) 0.0211(5) Uani 1 1 d .
H2 H 0.4990 1.3153 0.1944 0.025 Uiso 1 1 calc R
C5 C 0.3731(5) 0.8875(3) 0.11451(10) 0.0207(6) Uani 1 1 d .
C8 C 0.4264(6) 0.5831(3) 0.06471(11) 0.0228(6) Uani 1 1 d .
C3 C 0.1254(5) 1.2642(3) 0.17819(10) 0.0193(5) Uani 1 1 d .
C6 C 0.2059(5) 0.8420(3) 0.07215(11) 0.0228(6) Uani 1 1 d .
H6 H 0.0757 0.9136 0.0604 0.027 Uiso 1 1 calc R
C2 C 0.2451(6) 1.4771(4) 0.22595(11) 0.0262(6) Uani 1 1 d .
H2A H 0.3449 1.5551 0.2442 0.031 Uiso 1 1 calc R
C9 C 0.5963(6) 0.6273(3) 0.10583(11) 0.0234(6) Uani 1 1 d .
H9 H 0.7279 0.5559 0.1170 0.028 Uiso 1 1 calc R
C7 C 0.2314(6) 0.6909(3) 0.04726(11) 0.0247(6) Uani 1 1 d .
H7 H 0.1188 0.6615 0.0190 0.030 Uiso 1 1 calc R
C11 C 0.6469(6) 0.3293(3) 0.05048(13) 0.0340(7) Uani 1 1 d .
H11A H 0.6416 0.2358 0.0269 0.051 Uiso 1 1 calc R
H11B H 0.6299 0.2948 0.0878 0.051 Uiso 1 1 calc R
H11C H 0.8114 0.3852 0.0458 0.051 Uiso 1 1 calc R
C1 C -0.0201(6) 1.4728(4) 0.22140(12) 0.0272(7) Uani 1 1 d .
H1 H -0.1344 1.5494 0.2363 0.033 Uiso 1 1 calc R

loop_
_atom_site_aniso_label
_atom_site_aniso_U_11
_atom_site_aniso_U_22
_atom_site_aniso_U_33
_atom_site_aniso_U_23
_atom_site_aniso_U_13
_atom_site_aniso_U_12
O1 0.0359(12) 0.0161(9) 0.0357(10) -0.0087(9) -0.0032(9) 0.0031(8)
N3 0.0224(12) 0.0141(10) 0.0293(12) -0.0009(9) -0.0003(10) 0.0017(10)
N1 0.0172(11) 0.0207(11) 0.0355(13) -0.0064(10) -0.0039(10) 0.0019(10)
C10 0.0184(13) 0.0176(12) 0.0325(14) -0.0034(11) -0.0019(11) -0.0011(11)
C4 0.0159(13) 0.0162(12) 0.0298(13) -0.0022(10) -0.0009(10) -0.0022(11)
N2 0.0130(11) 0.0167(11) 0.0337(12) -0.0033(9) 0.0011(9) 0.0051(9)
C5 0.0209(13) 0.0140(12) 0.0273(13) -0.0007(10) 0.0014(11) -0.0027(11)
C8 0.0290(15) 0.0133(12) 0.0261(13) -0.0016(10) 0.0050(11) -0.0020(11)
C3 0.0134(12) 0.0167(12) 0.0278(13) 0.0025(11) 0.0003(11) -0.0007(10)
C6 0.0191(13) 0.0191(13) 0.0303(14) 0.0002(12) 0.0002(11) 0.0036(11)
C2 0.0243(14) 0.0192(15) 0.0352(15) -0.0104(12) -0.0004(12) 0.0005(11)
C9 0.0215(13) 0.0162(12) 0.0324(14) -0.0011(11) 0.0004(12) 0.0044(11)
C7 0.0269(14) 0.0202(14) 0.0270(13) -0.0036(11) -0.0014(12) -0.0020(12)
C11 0.0411(17) 0.0188(14) 0.0420(16) -0.0077(12) -0.0012(15) 0.0092(14)
C1 0.0245(15) 0.0204(14) 0.0368(15) -0.0095(13) 0.0009(12) 0.0069(11)

loop_
_atom_type_symbol
_atom_type_description
_atom_type_scat_dispersion_real
_atom_type_scat_dispersion_imag
_atom_type_scat_source
C C 0.0033 0.0016 'International Tables Vol C Tables 4.2.6.8 and 6.1.1.4'
H H 0.0000 0.0000 'International Tables Vol C Tables 4.2.6.8 and 6.1.1.4'
N N 0.0061 0.0033 'International Tables Vol C Tables 4.2.6.8 and 6.1.1.4'
O O 0.0106 0.0060 'International Tables Vol C Tables 4.2.6.8 and 6.1.1.4'

loop_
_geom_angle_atom_site_label_1
_geom_angle_atom_site_label_2
_geom_angle_atom_site_label_3
_geom_angle
C8 O1 C11 116.7(2)
C4 N3 C5 119.7(2)
C3 N1 C1 105.1(2)
C5 C10 H10 119.7
C9 C10 H10 119.7
C9 C10 C5 120.6(3)
N3 C4 H4 119.9
N3 C4 C3 120.3(2)
C3 C4 H4 119.9
C3 N2 H2 126.5
C3 N2 C2 107.0(2)
C2 N2 H2 126.5
C10 C5 N3 116.5(2)
C6 C5 N3 124.8(2)
C6 C5 C10 118.7(2)
O1 C8 C7 115.2(2)
C9 C8 O1 124.6(2)
C9 C8 C7 120.3(2)
N1 C3 C4 124.8(2)
N1 C3 N2 111.6(2)
N2 C3 C4 123.5(2)
C5 C6 H6 119.7
C7 C6 C5 120.6(2)
C7 C6 H6 119.7
N2 C2 H2A 126.9
C1 C2 N2 106.1(3)
C1 C2 H2A 126.9
C10 C9 H9 120.1
C8 C9 C10 119.9(3)
C8 C9 H9 120.1
C8 C7 H7 120.1
C6 C7 C8 119.9(2)
C6 C7 H7 120.1
O1 C11 H11A 109.5
O1 C11 H11B 109.5
O1 C11 H11C 109.5
H11A C11 H11B 109.5
H11A C11 H11C 109.5
H11B C11 H11C 109.5
N1 C1 H1 124.9
C2 C1 N1 110.1(3)
C2 C1 H1 124.9

loop_
_geom_bond_atom_site_label_1
_geom_bond_atom_site_label_2
_geom_bond_distance
O1 C8 1.378(3)
O1 C11 1.427(3)
N3 C4 1.267(3)
N3 C5 1.424(3)
N1 C3 1.321(3)
N1 C1 1.376(4)
C10 H10 0.9300
C10 C5 1.399(4)
C10 C9 1.392(4)
C4 H4 0.9300
C4 C3 1.457(3)
N2 H2 0.8600
N2 C3 1.349(3)
N2 C2 1.371(3)
C5 C6 1.392(4)
C8 C9 1.375(4)
C8 C7 1.394(4)
C6 H6 0.9300
C6 C7 1.386(4)
C2 H2A 0.9300
C2 C1 1.353(4)
C9 H9 0.9300
C7 H7 0.9300
C11 H11A 0.9600
C11 H11B 0.9600
C11 H11C 0.9600
C1 H1 0.9300

loop_
_geom_hbond_atom_site_label_D
_geom_hbond_atom_site_label_H
_geom_hbond_atom_site_label_A
_geom_hbond_distance_DH
_geom_hbond_distance_HA
_geom_hbond_distance_DA
_geom_hbond_angle_DHA
_geom_hbond_site_symmetry_A
N2 H2 N1 0.86 2.07 2.887(3) 158.7 1_655
